data_7130414
loop_
_publ_author_name
'Abeysekera, Amila M.'
'Averkiev, Boris B.'
'Sinha, Abhijeet Shekhar'
'Aaker\"oy, Christer'

_publ_section_title
;
 Evaluating structure-property relationship in a new family of
 mechanically flexible co-crystals
;
_journal_name_full 'Chemical Communications'
_journal_paper_doi 10.1039/D2CC02047E
_journal_year 2022
_chemical_formula_moiety 'C7 H7 I N2 O, C9 H10 O2'
_chemical_formula_sum 'C16 H17 I N2 O3'
_chemical_formula_weight 412.21
_space_group_crystal_system triclinic
_space_group_IT_number 2
_space_group_name_Hall '-P 1'
_space_group_name_H-M_alt 'P -1'
_atom_sites_solution_hydrogens mixed
_atom_sites_solution_primary dual
_audit_creation_date 2019-11-15
_audit_creation_method
;
Olex2 1.2
(compiled 2018.05.29 svn.r3508 for OlexSys, GUI svn.r5506)
;
_audit_update_record
;
2022-02-14 deposited with the CCDC.	2022-07-26 downloaded from the CCDC.
;
_cell_angle_alpha 69.3730(10)
_cell_angle_beta 82.684(2)
_cell_angle_gamma 73.631(2)
_cell_formula_units_Z 2
_cell_length_a 7.4358(2)
_cell_length_b 10.5039(2)
_cell_length_c 11.7955(3)
_cell_measurement_reflns_used 5245
_cell_measurement_temperature 200(2)
_cell_measurement_theta_max 69.47
_cell_measurement_theta_min 4.01
_cell_volume 826.87(4)
_computing_cell_refinement 'SAINT v8.34A (Bruker, 2013)'
_computing_data_collection 'Bruker MicroStar'
_computing_data_reduction 'SAINT v8.34A (Bruker, 2013)'
_computing_molecular_graphics 'Olex2 (Dolomanov et al., 2009)'
_computing_publication_material 'Olex2 (Dolomanov et al., 2009)'
_computing_structure_refinement 'XL (Sheldrick, 2008)'
_computing_structure_solution 'XT (Sheldrick, 2015)'
_diffrn_ambient_temperature 199.99
_diffrn_measured_fraction_theta_full 'ACTA 50'
_diffrn_measured_fraction_theta_max 0.924
_diffrn_measurement_device_type 'Bruker MicroStar'
_diffrn_measurement_method '\f and \w scans'
_diffrn_radiation_type CuK\a
_diffrn_radiation_wavelength 1.54178
_diffrn_reflns_av_R_equivalents 0.0630
_diffrn_reflns_av_unetI/netI 0.0548
_diffrn_reflns_Laue_measured_fraction_full 0.954
_diffrn_reflns_Laue_measured_fraction_max 0.924
_diffrn_reflns_limit_h_max 8
_diffrn_reflns_limit_h_min -9
_diffrn_reflns_limit_k_max 12
_diffrn_reflns_limit_k_min -12
_diffrn_reflns_limit_l_max 14
_diffrn_reflns_limit_l_min -14
_diffrn_reflns_number 11691
_diffrn_reflns_point_group_measured_fraction_full 0.954
_diffrn_reflns_point_group_measured_fraction_max 0.924
_diffrn_reflns_theta_full 'ACTA 50'
_diffrn_reflns_theta_max 70.173
_diffrn_reflns_theta_min 4.006
_diffrn_standards_number 0
_exptl_absorpt_coefficient_mu 15.337
_exptl_absorpt_correction_T_max 0.7533
_exptl_absorpt_correction_T_min 0.5234
_exptl_absorpt_correction_type multi-scan
_exptl_absorpt_process_details
'SADABS-2014/5 (Bruker,2014/5) was used for absorption correction. wR2(int) was 0.1182 before and 0.0683 after correction. The Ratio of minimum to maximum transmission is 0.6948. The \l/2 correction factor is 0.00150.'
_exptl_crystal_colour colourless
_exptl_crystal_density_diffrn 1.656
_exptl_crystal_description Block
_exptl_crystal_F_000 408
_exptl_crystal_size_max 0.11
_exptl_crystal_size_mid 0.08
_exptl_crystal_size_min 0.065
_refine_diff_density_max 1.266
_refine_diff_density_min -1.016
_refine_diff_density_rms 0.153
_refine_ls_extinction_coef 0.0063(5)
_refine_ls_extinction_expression Fc^*^=kFc[1+0.001xFc^2^\l^3^/sin(2\q)]^-1/4^
_refine_ls_extinction_method 'SHELXL-2014/7 (Sheldrick 2014)'
_refine_ls_goodness_of_fit_ref 1.050
_refine_ls_hydrogen_treatment mixed
_refine_ls_matrix_type full
_refine_ls_number_parameters 211
_refine_ls_number_reflns 2904
_refine_ls_number_restraints 2
_refine_ls_restrained_S_all 1.050
_refine_ls_R_factor_all 0.0414
_refine_ls_R_factor_gt 0.0387
_refine_ls_shift/su_max 0.001
_refine_ls_shift/su_mean 0.000
_refine_ls_structure_factor_coef Fsqd
_refine_ls_weighting_details 'w=1/[\s^2^(Fo^2^)+(0.0599P)^2^] where P=(Fo^2^+2Fc^2^)/3'
_refine_ls_weighting_scheme calc
_refine_ls_wR_factor_gt 0.0894
_refine_ls_wR_factor_ref 0.0911
_reflns_Friedel_coverage 0.000
_reflns_number_gt 2697
_reflns_number_total 2904
_reflns_threshold_expression 'I > 2\s(I)'
_cod_data_source_file d2cc02047e2.cif
_cod_data_source_block I-Me_35M-BA
_cod_database_code 7130414
_shelx_shelxl_version_number 2014/7
_shelx_space_group_comment
;
The symmetry employed for this shelxl refinement is uniquely defined
by the following loop, which should always be used as a source of
symmetry information in preference to the above space-group names.
They are only intended as comments.
;
_shelx_estimated_absorpt_t_max 0.436
_shelx_estimated_absorpt_t_min 0.283
_olex2_refinement_description
;
1. Fixed Uiso
 At 1.2 times of:
  All C(H) groups
 At 1.5 times of:
  All C(H,H,H) groups
2. Restrained distances
 N8-H8
 0.88 with sigma of 0.04
 O20-H20
 0.82 with sigma of 0.04
3.a Aromatic/amide H refined with riding coordinates:
 C3(H3), C5(H5), C6(H6), C13(H13), C15(H15), C17(H17)
3.b Idealised Me refined as rotating group:
 C11(H11A,H11B,H11C), C21(H21A,H21B,H21C), C22(H22A,H22B,H22C)
;
_olex2_submission_special_instructions 'No special instructions were received'

loop_
_space_group_symop_operation_xyz
'x, y, z'
'-x, -y, -z'

loop_
_atom_site_label
_atom_site_type_symbol
_atom_site_fract_x
_atom_site_fract_y
_atom_site_fract_z
_atom_site_U_iso_or_equiv
_atom_site_adp_type
_atom_site_occupancy
_atom_site_site_symmetry_order
_atom_site_calc_flag
_atom_site_refinement_flags_posn
_atom_site_refinement_flags_adp
_atom_site_refinement_flags_occupancy
_atom_site_disorder_assembly
_atom_site_disorder_group
C1 C 0.6450(5) 0.2261(4) 0.7628(3) 0.0177(6) Uani 1 1 d . . . . .
N2 N 0.7263(4) 0.2231(3) 0.6549(3) 0.0213(6) Uani 1 1 d . . . . .
C3 C 0.7878(5) 0.0996(4) 0.6358(3) 0.0232(7) Uani 1 1 d . . . . .
H3 H 0.8459 0.0979 0.5596 0.028 Uiso 1 1 calc R . . . .
C4 C 0.7701(5) -0.0260(4) 0.7230(3) 0.0205(7) Uani 1 1 d . . . . .
C5 C 0.6911(5) -0.0238(4) 0.8359(3) 0.0219(7) Uani 1 1 d . . . . .
H5 H 0.6801 -0.1086 0.8979 0.026 Uiso 1 1 calc R . . . .
C6 C 0.6288(5) 0.1031(4) 0.8567(3) 0.0211(7) Uani 1 1 d . . . . .
H6 H 0.5760 0.1068 0.9336 0.025 Uiso 1 1 calc R . . . .
I7 I 0.85946(4) -0.21165(2) 0.68039(2) 0.03361(16) Uani 1 1 d . . . . .
H8 H 0.579(7) 0.428(4) 0.705(3) 0.026(11) Uiso 1 1 d D . . . .
N8 N 0.5822(4) 0.3609(3) 0.7697(3) 0.0206(6) Uani 1 1 d D . . . .
C9 C 0.4759(5) 0.4019(4) 0.8612(3) 0.0220(7) Uani 1 1 d . . . . .
O10 O 0.4374(4) 0.3194(3) 0.9574(2) 0.0322(6) Uani 1 1 d . . . . .
C11 C 0.4139(7) 0.5594(4) 0.8320(4) 0.0336(9) Uani 1 1 d . . . . .
H11A H 0.2767 0.5896 0.8366 0.050 Uiso 1 1 calc GR . . . .
H11B H 0.4588 0.6056 0.7500 0.050 Uiso 1 1 calc GR . . . .
H11C H 0.4660 0.5855 0.8904 0.050 Uiso 1 1 calc GR . . . .
C12 C 0.2029(5) 0.3319(4) 0.6407(3) 0.0210(7) Uani 1 1 d . . . . .
C13 C 0.1054(5) 0.3646(4) 0.7396(3) 0.0235(7) Uani 1 1 d . . . . .
H13 H 0.0662 0.4598 0.7371 0.028 Uiso 1 1 calc R . . . .
C14 C 0.0649(5) 0.2593(4) 0.8420(3) 0.0251(7) Uani 1 1 d . . . . .
C15 C 0.1239(5) 0.1215(4) 0.8423(3) 0.0279(8) Uani 1 1 d . . . . .
H15 H 0.0961 0.0488 0.9119 0.033 Uiso 1 1 calc R . . . .
C16 C 0.2228(5) 0.0853(4) 0.7441(4) 0.0253(7) Uani 1 1 d . . . . .
C17 C 0.2626(5) 0.1925(4) 0.6429(3) 0.0228(7) Uani 1 1 d . . . . .
H17 H 0.3303 0.1710 0.5753 0.027 Uiso 1 1 calc R . . . .
C18 C 0.2496(5) 0.4441(4) 0.5308(3) 0.0232(7) Uani 1 1 d . . . . .
O19 O 0.3374(5) 0.4198(3) 0.4432(3) 0.0387(7) Uani 1 1 d . . . . .
H20 H 0.218(9) 0.629(6) 0.478(4) 0.050(17) Uiso 1 1 d D . . . .
O20 O 0.1880(5) 0.5715(3) 0.5383(3) 0.0352(7) Uani 1 1 d D . . . .
C21 C -0.0388(7) 0.2959(5) 0.9492(4) 0.0372(9) Uani 1 1 d . . . . .
H21A H 0.0479 0.3120 0.9956 0.056 Uiso 1 1 calc GR . . . .
H21B H -0.0913 0.2182 1.0011 0.056 Uiso 1 1 calc GR . . . .
H21C H -0.1405 0.3814 0.9207 0.056 Uiso 1 1 calc GR . . . .
C22 C 0.2857(6) -0.0655(4) 0.7477(5) 0.0374(9) Uani 1 1 d . . . . .
H22A H 0.1757 -0.1009 0.7516 0.056 Uiso 1 1 calc GR . . . .
H22B H 0.3608 -0.1226 0.8194 0.056 Uiso 1 1 calc GR . . . .
H22C H 0.3616 -0.0710 0.6745 0.056 Uiso 1 1 calc GR . . . .

loop_
_atom_site_aniso_label
_atom_site_aniso_U_11
_atom_site_aniso_U_22
_atom_site_aniso_U_33
_atom_site_aniso_U_23
_atom_site_aniso_U_13
_atom_site_aniso_U_12
C1 0.0188(16) 0.0181(16) 0.0184(15) -0.0091(13) -0.0011(12) -0.0040(13)
N2 0.0270(15) 0.0183(14) 0.0190(14) -0.0071(11) 0.0028(12) -0.0063(12)
C3 0.0306(19) 0.0202(17) 0.0199(16) -0.0095(13) 0.0067(14) -0.0078(14)
C4 0.0244(17) 0.0158(15) 0.0249(17) -0.0104(13) -0.0026(13) -0.0052(13)
C5 0.0255(17) 0.0177(16) 0.0233(16) -0.0060(13) -0.0003(14) -0.0081(14)
C6 0.0244(17) 0.0221(17) 0.0193(15) -0.0085(13) 0.0020(13) -0.0087(14)
I7 0.0491(2) 0.01920(18) 0.03726(19) -0.01693(11) 0.00202(11) -0.00770(12)
N8 0.0265(15) 0.0157(14) 0.0199(14) -0.0066(11) 0.0030(12) -0.0067(12)
C9 0.0265(18) 0.0212(17) 0.0224(17) -0.0116(14) 0.0026(14) -0.0085(14)
O10 0.0451(17) 0.0292(14) 0.0257(13) -0.0137(11) 0.0101(12) -0.0140(13)
C11 0.048(2) 0.0237(19) 0.0306(19) -0.0160(16) 0.0051(18) -0.0056(17)
C12 0.0217(17) 0.0203(17) 0.0207(16) -0.0041(13) -0.0039(13) -0.0069(14)
C13 0.0258(18) 0.0213(17) 0.0239(17) -0.0070(14) -0.0038(14) -0.0062(14)
C14 0.0231(17) 0.0308(19) 0.0209(17) -0.0068(14) -0.0021(14) -0.0075(15)
C15 0.0252(18) 0.0285(19) 0.0235(18) 0.0036(14) -0.0025(14) -0.0119(15)
C16 0.0229(17) 0.0196(17) 0.0334(19) -0.0042(14) -0.0079(15) -0.0086(14)
C17 0.0252(17) 0.0213(17) 0.0233(16) -0.0071(13) -0.0054(14) -0.0066(14)
C18 0.0283(18) 0.0194(17) 0.0222(17) -0.0080(14) -0.0005(14) -0.0055(14)
O19 0.063(2) 0.0223(13) 0.0255(14) -0.0072(11) 0.0149(14) -0.0111(14)
O20 0.0565(19) 0.0170(13) 0.0273(14) -0.0061(11) 0.0148(13) -0.0106(13)
C21 0.040(2) 0.044(2) 0.0241(19) -0.0079(17) 0.0062(17) -0.011(2)
C22 0.040(2) 0.0187(18) 0.052(3) -0.0070(17) -0.0009(19) -0.0121(17)

loop_
_atom_type_symbol
_atom_type_description
_atom_type_scat_dispersion_real
_atom_type_scat_dispersion_imag
_atom_type_scat_source
C C 0.0181 0.0091 'International Tables Vol C Tables 4.2.6.8 and 6.1.1.4'
H H 0.0000 0.0000 'International Tables Vol C Tables 4.2.6.8 and 6.1.1.4'
I I -0.3257 6.8362 'International Tables Vol C Tables 4.2.6.8 and 6.1.1.4'
N N 0.0311 0.0180 'International Tables Vol C Tables 4.2.6.8 and 6.1.1.4'
O O 0.0492 0.0322 'International Tables Vol C Tables 4.2.6.8 and 6.1.1.4'

loop_
_geom_angle_atom_site_label_1
_geom_angle_atom_site_label_2
_geom_angle_atom_site_label_3
_geom_angle
_geom_angle_site_symmetry_1
_geom_angle_site_symmetry_3
_geom_angle_publ_flag
N2 C1 C6 121.7(3) . . ?
N2 C1 N8 113.3(3) . . ?
N8 C1 C6 124.9(3) . . ?
C3 N2 C1 119.0(3) . . ?
N2 C3 H3 118.8 . . ?
N2 C3 C4 122.5(3) . . ?
C4 C3 H3 118.8 . . ?
C3 C4 C5 118.6(3) . . ?
C3 C4 I7 119.3(2) . . ?
C5 C4 I7 122.1(3) . . ?
C4 C5 H5 120.4 . . ?
C6 C5 C4 119.2(3) . . ?
C6 C5 H5 120.4 . . ?
C1 C6 H6 120.6 . . ?
C5 C6 C1 118.8(3) . . ?
C5 C6 H6 120.6 . . ?
C1 N8 H8 117(3) . . ?
C9 N8 C1 127.9(3) . . ?
C9 N8 H8 112(3) . . ?
N8 C9 C11 113.5(3) . . ?
O10 C9 N8 123.5(3) . . ?
O10 C9 C11 122.9(3) . . ?
C9 C11 H11A 109.5 . . ?
C9 C11 H11B 109.5 . . ?
C9 C11 H11C 109.5 . . ?
H11A C11 H11B 109.5 . . ?
H11A C11 H11C 109.5 . . ?
H11B C11 H11C 109.5 . . ?
C13 C12 C17 120.6(3) . . ?
C13 C12 C18 121.0(3) . . ?
C17 C12 C18 118.4(3) . . ?
C12 C13 H13 119.7 . . ?
C12 C13 C14 120.5(3) . . ?
C14 C13 H13 119.7 . . ?
C13 C14 C21 120.0(4) . . ?
C15 C14 C13 118.2(3) . . ?
C15 C14 C21 121.8(3) . . ?
C14 C15 H15 118.7 . . ?
C14 C15 C16 122.6(3) . . ?
C16 C15 H15 118.7 . . ?
C15 C16 C22 121.2(4) . . ?
C17 C16 C15 118.2(3) . . ?
C17 C16 C22 120.6(4) . . ?
C12 C17 H17 120.0 . . ?
C16 C17 C12 120.0(3) . . ?
C16 C17 H17 120.0 . . ?
O19 C18 C12 123.1(3) . . ?
O19 C18 O20 123.3(3) . . ?
O20 C18 C12 113.6(3) . . ?
C18 O20 H20 111(5) . . ?
C14 C21 H21A 109.5 . . ?
C14 C21 H21B 109.5 . . ?
C14 C21 H21C 109.5 . . ?
H21A C21 H21B 109.5 . . ?
H21A C21 H21C 109.5 . . ?
H21B C21 H21C 109.5 . . ?
C16 C22 H22A 109.5 . . ?
C16 C22 H22B 109.5 . . ?
C16 C22 H22C 109.5 . . ?
H22A C22 H22B 109.5 . . ?
H22A C22 H22C 109.5 . . ?
H22B C22 H22C 109.5 . . ?

loop_
_geom_bond_atom_site_label_1
_geom_bond_atom_site_label_2
_geom_bond_distance
_geom_bond_site_symmetry_2
_geom_bond_publ_flag
C1 N2 1.344(5) . ?
C1 C6 1.399(5) . ?
C1 N8 1.388(4) . ?
N2 C3 1.337(5) . ?
C3 H3 0.9500 . ?
C3 C4 1.387(5) . ?
C4 C5 1.391(5) . ?
C4 I7 2.090(3) . ?
C5 H5 0.9500 . ?
C5 C6 1.381(5) . ?
C6 H6 0.9500 . ?
N8 H8 0.83(3) . ?
N8 C9 1.376(5) . ?
C9 O10 1.219(5) . ?
C9 C11 1.509(5) . ?
C11 H11A 0.9800 . ?
C11 H11B 0.9800 . ?
C11 H11C 0.9800 . ?
C12 C13 1.389(5) . ?
C12 C17 1.397(5) . ?
C12 C18 1.493(5) . ?
C13 H13 0.9500 . ?
C13 C14 1.389(5) . ?
C14 C15 1.388(6) . ?
C14 C21 1.506(6) . ?
C15 H15 0.9500 . ?
C15 C16 1.402(6) . ?
C16 C17 1.389(5) . ?
C16 C22 1.507(5) . ?
C17 H17 0.9500 . ?
C18 O19 1.216(5) . ?
C18 O20 1.317(5) . ?
O20 H20 0.81(4) . ?
C21 H21A 0.9800 . ?
C21 H21B 0.9800 . ?
C21 H21C 0.9800 . ?
C22 H22A 0.9800 . ?
C22 H22B 0.9800 . ?
C22 H22C 0.9800 . ?

loop_
_geom_hbond_atom_site_label_D
_geom_hbond_atom_site_label_H
_geom_hbond_atom_site_label_A
_geom_hbond_distance_DH
_geom_hbond_distance_HA
_geom_hbond_distance_DA
_geom_hbond_angle_DHA
_geom_hbond_site_symmetry_A
N8 H8 O19 0.83(3) 2.08(4) 2.879(4) 161(5) 2_666
O20 H20 N2 0.81(4) 1.87(4) 2.683(4) 174(7) 2_666
